data_1503934
loop_
_publ_author_name
'Chen, Yunfeng'
'Zhong, Cheng'
'Petersen, Jeffrey L.'
'Akhmedov, Novruz G.'
'Shi, Xiaodong'

_publ_section_title
;
 One-pot asymmetric synthesis of substituted piperidines by exocyclic
 chirality induction.
;
_journal_issue 11
_journal_name_full 'Organic letters'
_journal_page_first 2333
_journal_page_last 2336
_journal_paper_doi 10.1021/ol900708d
_journal_volume 11
_journal_year 2009
_chemical_formula_sum 'C18 H26 N2 O5'
_chemical_formula_weight 350.41
_chemical_name_systematic
; 
 ? 
;
_space_group_IT_number 19
_symmetry_cell_setting orthorhombic
_symmetry_space_group_name_Hall 'P 2ac 2ab'
_symmetry_space_group_name_H-M 'P 21 21 21'
_atom_sites_solution_hydrogens geom
_atom_sites_solution_primary direct
_atom_sites_solution_secondary difmap
_audit_creation_method SHELXL-97
_cell_angle_alpha 90.00
_cell_angle_beta 90.00
_cell_angle_gamma 90.00
_cell_formula_units_Z 4
_cell_length_a 10.3321(9)
_cell_length_b 12.9156(11)
_cell_length_c 14.6989(12)
_cell_measurement_reflns_used 6924
_cell_measurement_temperature 293(2)
_cell_measurement_theta_max 27.43
_cell_measurement_theta_min 2.40
_cell_volume 1961.5(3)
_computing_structure_refinement 'SHELXL-97 (Sheldrick, 1997)'
_computing_structure_solution 'SHELXS-97 (Sheldrick, 1990)'
_diffrn_ambient_temperature 293(2)
_diffrn_measured_fraction_theta_full 0.975
_diffrn_measured_fraction_theta_max 0.975
_diffrn_radiation_monochromator graphite
_diffrn_radiation_source 'fine-focus sealed tube'
_diffrn_radiation_type MoK\a
_diffrn_radiation_wavelength 0.71073
_diffrn_reflns_av_R_equivalents 0.0435
_diffrn_reflns_av_sigmaI/netI 0.0604
_diffrn_reflns_limit_h_max 11
_diffrn_reflns_limit_h_min -13
_diffrn_reflns_limit_k_max 16
_diffrn_reflns_limit_k_min -16
_diffrn_reflns_limit_l_max 19
_diffrn_reflns_limit_l_min -19
_diffrn_reflns_number 13353
_diffrn_reflns_theta_full 27.54
_diffrn_reflns_theta_max 27.54
_diffrn_reflns_theta_min 2.10
_diffrn_standards_decay_% none
_exptl_absorpt_coefficient_mu 0.087
_exptl_absorpt_correction_type semi-empirical
_exptl_absorpt_process_details SADABS
_exptl_crystal_colour colorless
_exptl_crystal_density_diffrn 1.187
_exptl_crystal_density_method 'not measured'
_exptl_crystal_F_000 752
_exptl_crystal_size_max 0.58
_exptl_crystal_size_mid 0.20
_exptl_crystal_size_min 0.16
_refine_diff_density_max 0.140
_refine_diff_density_min -0.136
_refine_diff_density_rms 0.031
_refine_ls_abs_structure_details 'Flack H D (1983), Acta Cryst. A39, 876-881'
_refine_ls_abs_structure_Flack -0.8(13)
_refine_ls_extinction_method none
_refine_ls_goodness_of_fit_ref 1.024
_refine_ls_hydrogen_treatment riding
_refine_ls_matrix_type full
_refine_ls_number_parameters 231
_refine_ls_number_reflns 4404
_refine_ls_number_restraints 0
_refine_ls_restrained_S_all 1.024
_refine_ls_R_factor_all 0.0688
_refine_ls_R_factor_gt 0.0464
_refine_ls_shift/su_max 0.000
_refine_ls_shift/su_mean 0.000
_refine_ls_structure_factor_coef Fsqd
_refine_ls_weighting_details 'calc w=1/[\s^2^(Fo^2^)+(0.0524P)^2^+0.1229P] where P=(Fo^2^+2Fc^2^)/3'
_refine_ls_weighting_scheme calc
_refine_ls_wR_factor_gt 0.1130
_refine_ls_wR_factor_ref 0.1272
_reflns_number_gt 3231
_reflns_number_total 4404
_reflns_threshold_expression >2sigma(I)
_cod_data_source_file ol900708d_si_002.cif
_cod_data_source_block 6d-major
_cod_original_sg_symbol_H-M P212121
_cod_database_code 1503934

loop_
_symmetry_equiv_pos_as_xyz
'x, y, z'
'-x+1/2, -y, z+1/2'
'-x, y+1/2, -z+1/2'
'x+1/2, -y+1/2, -z'

loop_
_atom_site_label
_atom_site_type_symbol
_atom_site_fract_x
_atom_site_fract_y
_atom_site_fract_z
_atom_site_U_iso_or_equiv
_atom_site_adp_type
_atom_site_occupancy
_atom_site_symmetry_multiplicity
_atom_site_calc_flag
_atom_site_refinement_flags
O1 O 0.38629(14) 0.36677(11) 1.00494(10) 0.0623(4) Uani 1 1 d .
H1 H 0.3567 0.3241 1.0406 0.093 Uiso 1 1 calc R
O2 O 0.3204(2) 0.65170(18) 0.98344(16) 0.1196(8) Uani 1 1 d .
O3 O 0.31870(16) 0.53544(16) 0.87772(15) 0.0903(6) Uani 1 1 d .
O4 O 0.78354(17) 0.25917(11) 0.85134(11) 0.0757(5) Uani 1 1 d .
O5 O 0.75895(19) 0.37671(12) 0.74335(9) 0.0746(5) Uani 1 1 d .
N1 N 0.69892(14) 0.45943(12) 0.95315(11) 0.0509(4) Uani 1 1 d .
N2 N 0.36538(19) 0.57587(18) 0.94515(16) 0.0722(5) Uani 1 1 d .
C1 C 0.57921(18) 0.49597(14) 0.90850(13) 0.0484(4) Uani 1 1 d .
H1A H 0.5394 0.4387 0.8749 0.058 Uiso 1 1 calc R
C2 C 0.48773(19) 0.53114(15) 0.98530(14) 0.0518(4) Uani 1 1 d .
H2 H 0.5314 0.5867 1.0187 0.062 Uiso 1 1 calc R
C3 C 0.45226(19) 0.44601(15) 1.05458(13) 0.0539(5) Uani 1 1 d .
C4 C 0.5819(2) 0.40491(18) 1.09057(14) 0.0615(5) Uani 1 1 d .
H4A H 0.6243 0.4586 1.1258 0.074 Uiso 1 1 calc R
H4B H 0.5660 0.3466 1.1306 0.074 Uiso 1 1 calc R
C5 C 0.6700(2) 0.37130(16) 1.01420(14) 0.0598(5) Uani 1 1 d .
H5A H 0.7500 0.3444 1.0393 0.072 Uiso 1 1 calc R
H5B H 0.6288 0.3164 0.9797 0.072 Uiso 1 1 calc R
C6 C 0.60308(18) 0.58660(15) 0.84422(12) 0.0497(4) Uani 1 1 d .
C7 C 0.6678(2) 0.67422(16) 0.87314(17) 0.0695(6) Uani 1 1 d .
H7 H 0.7013 0.6771 0.9318 0.083 Uiso 1 1 calc R
C8 C 0.6831(3) 0.75817(19) 0.8148(2) 0.0868(8) Uani 1 1 d .
H8 H 0.7275 0.8165 0.8349 0.104 Uiso 1 1 calc R
C9 C 0.6339(3) 0.7561(2) 0.72818(19) 0.0817(8) Uani 1 1 d .
H9 H 0.6448 0.8125 0.6895 0.098 Uiso 1 1 calc R
C10 C 0.5691(2) 0.6709(2) 0.69980(16) 0.0753(7) Uani 1 1 d .
H10 H 0.5345 0.6691 0.6414 0.090 Uiso 1 1 calc R
C11 C 0.5538(2) 0.58620(18) 0.75681(13) 0.0588(5) Uani 1 1 d .
H11 H 0.5096 0.5282 0.7359 0.071 Uiso 1 1 calc R
C12 C 0.3676(3) 0.48652(18) 1.13164(16) 0.0707(6) Uani 1 1 d .
H12A H 0.3547 0.4327 1.1758 0.106 Uiso 1 1 calc R
H12B H 0.2853 0.5078 1.1076 0.106 Uiso 1 1 calc R
H12C H 0.4093 0.5446 1.1600 0.106 Uiso 1 1 calc R
C13 C 0.80738(17) 0.44068(16) 0.89024(13) 0.0533(5) Uani 1 1 d .
H13 H 0.8150 0.5020 0.8513 0.064 Uiso 1 1 calc R
C14 C 0.93861(19) 0.4272(2) 0.93978(16) 0.0662(6) Uani 1 1 d .
H14 H 0.9337 0.3641 0.9767 0.079 Uiso 1 1 calc R
C15 C 0.9644(3) 0.5176(3) 1.0031(2) 0.0960(9) Uani 1 1 d .
H15A H 0.9634 0.5810 0.9690 0.144 Uiso 1 1 calc R
H15B H 1.0476 0.5091 1.0313 0.144 Uiso 1 1 calc R
H15C H 0.8987 0.5200 1.0492 0.144 Uiso 1 1 calc R
C16 C 1.0471(2) 0.4133(3) 0.8709(2) 0.0914(9) Uani 1 1 d .
H16A H 1.1260 0.3968 0.9022 0.137 Uiso 1 1 calc R
H16B H 1.0582 0.4763 0.8372 0.137 Uiso 1 1 calc R
H16C H 1.0254 0.3581 0.8299 0.137 Uiso 1 1 calc R
C17 C 0.78340(18) 0.34850(15) 0.82803(13) 0.0528(5) Uani 1 1 d .
C18 C 0.7343(4) 0.2938(2) 0.67825(17) 0.0967(9) Uani 1 1 d .
H18A H 0.6675 0.2493 0.7013 0.145 Uiso 1 1 calc R
H18B H 0.8121 0.2545 0.6692 0.145 Uiso 1 1 calc R
H18C H 0.7070 0.3231 0.6214 0.145 Uiso 1 1 calc R

loop_
_atom_site_aniso_label
_atom_site_aniso_U_11
_atom_site_aniso_U_22
_atom_site_aniso_U_33
_atom_site_aniso_U_23
_atom_site_aniso_U_13
_atom_site_aniso_U_12
O1 0.0804(9) 0.0510(8) 0.0555(8) 0.0029(7) 0.0052(7) -0.0181(7)
O2 0.1495(18) 0.1061(16) 0.1032(16) 0.0296(13) 0.0362(15) 0.0669(15)
O3 0.0719(9) 0.1056(15) 0.0934(14) 0.0296(12) -0.0181(10) -0.0116(9)
O4 0.1144(12) 0.0499(9) 0.0628(9) 0.0052(7) -0.0130(9) 0.0092(9)
O5 0.1220(13) 0.0557(9) 0.0461(8) 0.0004(7) -0.0118(8) 0.0021(9)
N1 0.0592(8) 0.0482(9) 0.0453(8) 0.0074(7) -0.0051(7) -0.0047(7)
N2 0.0752(11) 0.0679(13) 0.0736(13) 0.0257(11) 0.0154(11) 0.0117(10)
C1 0.0606(10) 0.0399(10) 0.0447(9) 0.0017(8) -0.0077(8) -0.0092(8)
C2 0.0633(10) 0.0416(10) 0.0506(10) 0.0041(8) -0.0010(9) -0.0044(8)
C3 0.0723(11) 0.0447(11) 0.0447(10) 0.0012(8) 0.0029(9) -0.0051(9)
C4 0.0799(13) 0.0578(13) 0.0470(10) 0.0124(9) -0.0020(10) -0.0062(11)
C5 0.0661(11) 0.0567(12) 0.0565(12) 0.0173(10) -0.0005(10) -0.0009(10)
C6 0.0610(10) 0.0430(10) 0.0450(9) 0.0037(8) -0.0010(8) -0.0040(8)
C7 0.0931(14) 0.0522(13) 0.0632(13) 0.0099(10) -0.0141(12) -0.0207(11)
C8 0.1064(19) 0.0521(13) 0.102(2) 0.0172(13) -0.0032(17) -0.0211(13)
C9 0.0956(17) 0.0705(17) 0.0790(17) 0.0355(14) 0.0154(15) 0.0028(14)
C10 0.0831(14) 0.094(2) 0.0486(12) 0.0206(12) 0.0078(11) 0.0153(14)
C11 0.0697(12) 0.0637(13) 0.0431(10) 0.0043(9) -0.0013(9) 0.0010(11)
C12 0.0943(15) 0.0627(14) 0.0553(12) 0.0019(10) 0.0177(12) 0.0015(12)
C13 0.0599(10) 0.0521(11) 0.0479(11) 0.0051(8) -0.0028(9) -0.0052(9)
C14 0.0607(10) 0.0776(15) 0.0602(13) 0.0038(11) -0.0056(10) -0.0097(11)
C15 0.0860(16) 0.107(2) 0.095(2) -0.0143(19) -0.0222(16) -0.0182(15)
C16 0.0644(12) 0.120(2) 0.0904(19) 0.0098(18) 0.0034(13) -0.0085(14)
C17 0.0616(10) 0.0490(11) 0.0479(11) 0.0021(8) -0.0019(9) 0.0038(9)
C18 0.163(3) 0.0735(16) 0.0539(14) -0.0105(12) -0.0187(18) -0.0014(18)

loop_
_atom_type_symbol
_atom_type_description
_atom_type_scat_dispersion_real
_atom_type_scat_dispersion_imag
_atom_type_scat_source
C C 0.0033 0.0016 'International Tables Vol C Tables 4.2.6.8 and 6.1.1.4'
H H 0.0000 0.0000 'International Tables Vol C Tables 4.2.6.8 and 6.1.1.4'
N N 0.0061 0.0033 'International Tables Vol C Tables 4.2.6.8 and 6.1.1.4'
O O 0.0106 0.0060 'International Tables Vol C Tables 4.2.6.8 and 6.1.1.4'

loop_
_geom_angle_atom_site_label_1
_geom_angle_atom_site_label_2
_geom_angle_atom_site_label_3
_geom_angle
C17 O5 C18 116.69(17)
C13 N1 C1 114.23(14)
C13 N1 C5 114.07(15)
C1 N1 C5 110.24(14)
O3 N2 O2 124.6(2)
O3 N2 C2 119.0(2)
O2 N2 C2 116.4(2)
N1 C1 C6 112.65(14)
N1 C1 C2 106.39(14)
C6 C1 C2 109.09(15)
N2 C2 C1 109.87(16)
N2 C2 C3 109.38(15)
C1 C2 C3 114.78(16)
O1 C3 C12 110.56(17)
O1 C3 C4 110.15(17)
C12 C3 C4 111.33(18)
O1 C3 C2 106.65(15)
C12 C3 C2 112.48(17)
C4 C3 C2 105.46(15)
C5 C4 C3 111.68(17)
N1 C5 C4 110.59(17)
C7 C6 C11 117.88(19)
C7 C6 C1 121.10(17)
C11 C6 C1 120.91(18)
C6 C7 C8 120.3(2)
C9 C8 C7 121.0(2)
C10 C9 C8 119.0(2)
C9 C10 C11 120.8(2)
C6 C11 C10 121.1(2)
N1 C13 C17 112.46(15)
N1 C13 C14 112.91(15)
C17 C13 C14 109.69(17)
C15 C14 C16 111.7(2)
C15 C14 C13 110.8(2)
C16 C14 C13 110.20(19)
O4 C17 O5 122.19(19)
O4 C17 C13 125.37(18)
O5 C17 C13 112.43(16)

loop_
_geom_bond_atom_site_label_1
_geom_bond_atom_site_label_2
_geom_bond_distance
O1 C3 1.430(2)
O2 N2 1.222(3)
O3 N2 1.220(3)
O4 C17 1.203(2)
O5 C17 1.321(2)
O5 C18 1.458(3)
N1 C13 1.473(2)
N1 C1 1.478(2)
N1 C5 1.480(2)
N2 C2 1.510(3)
C1 C6 1.524(3)
C1 C2 1.541(3)
C2 C3 1.543(3)
C3 C12 1.524(3)
C3 C4 1.535(3)
C4 C5 1.509(3)
C6 C7 1.382(3)
C6 C11 1.382(3)
C7 C8 1.391(3)
C8 C9 1.372(4)
C9 C10 1.354(4)
C10 C11 1.387(3)
C13 C17 1.521(3)
C13 C14 1.549(3)
C14 C15 1.518(4)
C14 C16 1.521(4)
